data_2232360
loop_
_publ_author_name
'Dong, Qiong'
'Jin, Shouwen'
'Tong, Kai'
'He, Haidong'
'Yu, YuanQi'

_publ_section_title
;
 3-Carboxy-2-(2-cyclopropylamino-4-methylpyridinium-3-ylamino)pyridinium
 dinitrate dihydrate
;
_journal_coeditor_code JH2324
_journal_issue 11
_journal_name_full 'Acta Crystallographica Section E'
_journal_page_first o2864
_journal_paper_doi 10.1107/S1600536811040323
_journal_volume 67
_journal_year 2011
_chemical_formula_iupac 'C15 H18 N4 O2 2+, 2N O3 -, 2H2 O'
_chemical_formula_moiety 'C15 H18 N4 O2 2+, 2(N O3 -), 2(H2 O)'
_chemical_formula_sum 'C15 H22 N6 O10'
_chemical_formula_weight 446.39
_chemical_name_systematic
;
3-Carboxy-2-(2-cyclopropylamino-4-methylpyridinium-3-ylamino)pyridinium
dinitrate dihydrate
;
_space_group_IT_number 61
_symmetry_cell_setting orthorhombic
_symmetry_space_group_name_Hall '-P 2ac 2ab'
_symmetry_space_group_name_H-M 'P b c a'
_atom_sites_solution_hydrogens geom
_atom_sites_solution_primary direct
_atom_sites_solution_secondary difmap
_audit_creation_method SHELXL-97
_cell_angle_alpha 90.00
_cell_angle_beta 90.00
_cell_angle_gamma 90.00
_cell_formula_units_Z 8
_cell_length_a 7.4463(6)
_cell_length_b 15.0032(14)
_cell_length_c 35.975(2)
_cell_measurement_reflns_used 887
_cell_measurement_temperature 298(2)
_cell_measurement_theta_max 20.408
_cell_measurement_theta_min 2.711
_cell_volume 4019.1(5)
_computing_cell_refinement 'SAINT (Bruker, 2002)'
_computing_data_collection 'SMART (Bruker, 2002)'
_computing_data_reduction 'SAINT (Bruker, 2002)'
_computing_molecular_graphics 'SHELXTL (Sheldrick, 2008)'
_computing_publication_material 'SHELXL97 (Sheldrick, 2008)'
_computing_structure_refinement 'SHELXL97 (Sheldrick, 2008)'
_computing_structure_solution 'SHELXS97 (Sheldrick, 2008)'
_diffrn_ambient_temperature 298(2)
_diffrn_measured_fraction_theta_full 0.999
_diffrn_measured_fraction_theta_max 0.999
_diffrn_measurement_device_type 'Bruker SMART CCD'
_diffrn_measurement_method '\f and \w'
_diffrn_radiation_monochromator graphite
_diffrn_radiation_source 'fine-focus sealed tube'
_diffrn_radiation_type MoK\a
_diffrn_radiation_wavelength 0.71073
_diffrn_reflns_av_R_equivalents 0.0623
_diffrn_reflns_av_sigmaI/netI 0.0499
_diffrn_reflns_limit_h_max 8
_diffrn_reflns_limit_h_min -8
_diffrn_reflns_limit_k_max 17
_diffrn_reflns_limit_k_min -17
_diffrn_reflns_limit_l_max 42
_diffrn_reflns_limit_l_min -33
_diffrn_reflns_number 18931
_diffrn_reflns_theta_full 25.02
_diffrn_reflns_theta_max 25.02
_diffrn_reflns_theta_min 2.72
_exptl_absorpt_coefficient_mu 0.125
_exptl_absorpt_correction_T_max 0.958
_exptl_absorpt_correction_T_min 0.947
_exptl_absorpt_correction_type multi-scan
_exptl_absorpt_process_details '(SADABS; Bruker, 2002)'
_exptl_crystal_colour colorless
_exptl_crystal_density_diffrn 1.475
_exptl_crystal_density_method 'not measured'
_exptl_crystal_description block
_exptl_crystal_F_000 1872
_exptl_crystal_size_max 0.44
_exptl_crystal_size_mid 0.36
_exptl_crystal_size_min 0.34
_refine_diff_density_max 1.007
_refine_diff_density_min -0.557
_refine_ls_extinction_method none
_refine_ls_goodness_of_fit_ref 1.039
_refine_ls_hydrogen_treatment constr
_refine_ls_matrix_type full
_refine_ls_number_parameters 281
_refine_ls_number_reflns 3540
_refine_ls_number_restraints 0
_refine_ls_restrained_S_all 1.039
_refine_ls_R_factor_all 0.1293
_refine_ls_R_factor_gt 0.0840
_refine_ls_shift/su_max 0.001
_refine_ls_shift/su_mean 0.000
_refine_ls_structure_factor_coef Fsqd
_refine_ls_weighting_details 'calc w=1/[\s^2^(Fo^2^)+(0.1827P)^2^+0.0000P] where P=(Fo^2^+2Fc^2^)/3'
_refine_ls_weighting_scheme calc
_refine_ls_wR_factor_gt 0.2638
_refine_ls_wR_factor_ref 0.2947
_reflns_number_gt 1964
_reflns_number_total 3540
_reflns_threshold_expression I>2\s(I)
_cod_data_source_file jh2324.cif
_cod_data_source_block I
_cod_original_cell_volume 4019.0(6)
_cod_database_code 2232360
_cod_database_fobs_code 2232360

loop_
_symmetry_equiv_pos_as_xyz
'x, y, z'
'-x+1/2, -y, z+1/2'
'-x, y+1/2, -z+1/2'
'x+1/2, -y+1/2, -z'
'-x, -y, -z'
'x-1/2, y, -z-1/2'
'x, -y-1/2, z-1/2'
'-x-1/2, y-1/2, z'

loop_
_atom_site_type_symbol
_atom_site_label
_atom_site_fract_x
_atom_site_fract_y
_atom_site_fract_z
_atom_site_U_iso_or_equiv
_atom_site_adp_type
_atom_site_calc_flag
_atom_site_refinement_flags
_atom_site_occupancy
_atom_site_symmetry_multiplicity
N N1 0.4596(5) 0.5310(2) 0.60657(9) 0.0449(9) Uani d . 1 1
H H1 0.3541 0.5202 0.5979 0.054 Uiso calc R 1 1
N N2 0.3878(5) 0.6437(2) 0.66673(11) 0.0551(11) Uani d . 1 1
H H2 0.3653 0.6592 0.6442 0.066 Uiso calc R 1 1
N N3 0.7403(5) 0.5937(2) 0.59845(10) 0.0467(9) Uani d . 1 1
H H3 0.7653 0.5784 0.6209 0.056 Uiso calc R 1 1
N N4 0.4826(5) 0.5354(3) 0.70757(10) 0.0529(10) Uani d . 1 1
H H4 0.4567 0.5709 0.7256 0.064 Uiso calc R 1 1
N N5 0.3305(7) 0.7673(3) 0.58219(12) 0.0604(11) Uani d . 1 1
N N6 0.9273(8) 0.5859(4) 0.69535(14) 0.0758(14) Uani d . 1 1
O O1 0.2512(4) 0.5323(2) 0.54524(9) 0.0611(10) Uani d . 1 1
O O2 0.3557(5) 0.6001(2) 0.49541(8) 0.0666(10) Uani d . 1 1
H H2A 0.2583 0.5853 0.4868 0.100 Uiso calc R 1 1
O O3 0.2495(5) 0.7115(3) 0.59976(12) 0.0820(13) Uani d . 1 1
O O4 0.4801(6) 0.7916(3) 0.59228(13) 0.0889(13) Uani d . 1 1
O O5 0.2641(9) 0.7961(4) 0.55453(15) 0.143(2) Uani d . 1 1
O O6 0.8651(6) 0.6237(4) 0.66917(13) 0.1026(15) Uani d . 1 1
O O7 0.8916(9) 0.6246(4) 0.72714(14) 0.139(2) Uani d . 1 1
O O8 1.0224(9) 0.5242(4) 0.69928(17) 0.128(2) Uani d . 1 1
O O9 0.9337(5) 0.4322(3) 0.53919(11) 0.0792(12) Uani d . 1 1
H H9C 1.0258 0.4656 0.5397 0.095 Uiso d R 1 1
H H9D 0.9505 0.3895 0.5543 0.095 Uiso d R 1 1
O O10 0.0912(7) 0.4787(3) 0.62102(13) 0.1114(17) Uani d . 1 1
H H10C 0.0673 0.4250 0.6152 0.134 Uiso d R 1 1
H H10D 0.0670 0.4862 0.6439 0.134 Uiso d R 1 1
C C1 0.3673(6) 0.5733(3) 0.52926(12) 0.0470(11) Uani d . 1 1
C C2 0.5772(6) 0.5728(3) 0.58415(11) 0.0397(10) Uani d . 1 1
C C3 0.5404(6) 0.5972(3) 0.54734(11) 0.0417(10) Uani d . 1 1
C C4 0.6701(6) 0.6429(3) 0.52733(12) 0.0502(11) Uani d . 1 1
H H4A 0.6464 0.6598 0.5030 0.060 Uiso calc R 1 1
C C5 0.8353(7) 0.6638(3) 0.54316(13) 0.0564(12) Uani d . 1 1
H H5 0.9221 0.6947 0.5298 0.068 Uiso calc R 1 1
C C6 0.8655(6) 0.6383(3) 0.57803(13) 0.0529(12) Uani d . 1 1
H H6 0.9758 0.6514 0.5889 0.063 Uiso calc R 1 1
C C7 0.4545(6) 0.5623(3) 0.67250(12) 0.0474(11) Uani d . 1 1
C C8 0.4974(6) 0.5038(3) 0.64316(11) 0.0424(10) Uani d . 1 1
C C9 0.5662(6) 0.4192(3) 0.65037(13) 0.0492(12) Uani d . 1 1
C C10 0.5932(7) 0.3961(3) 0.68769(15) 0.0611(14) Uani d . 1 1
H H10 0.6408 0.3405 0.6935 0.073 Uiso calc R 1 1
C C11 0.5509(7) 0.4537(4) 0.71544(14) 0.0612(14) Uani d . 1 1
H H11 0.5688 0.4370 0.7401 0.073 Uiso calc R 1 1
C C12 0.3515(8) 0.7062(3) 0.69516(15) 0.0675(15) Uani d . 1 1
H H12 0.2439 0.6942 0.7100 0.081 Uiso calc R 1 1
C C13 0.4961(10) 0.7496(4) 0.7146(2) 0.0862(19) Uani d . 1 1
H H13A 0.6180 0.7342 0.7076 0.103 Uiso calc R 1 1
H H13B 0.4794 0.7625 0.7408 0.103 Uiso calc R 1 1
C C14 0.3883(10) 0.7997(4) 0.6879(2) 0.091(2) Uani d . 1 1
H H14A 0.3044 0.8434 0.6975 0.110 Uiso calc R 1 1
H H14B 0.4431 0.8151 0.6643 0.110 Uiso calc R 1 1
C C15 0.6116(8) 0.3554(4) 0.62113(16) 0.0719(16) Uani d . 1 1
H H15A 0.5122 0.3158 0.6172 0.108 Uiso calc R 1 1
H H15B 0.7152 0.3216 0.6285 0.108 Uiso calc R 1 1
H H15C 0.6374 0.3869 0.5985 0.108 Uiso calc R 1 1

loop_
_atom_site_aniso_label
_atom_site_aniso_U_11
_atom_site_aniso_U_22
_atom_site_aniso_U_33
_atom_site_aniso_U_12
_atom_site_aniso_U_13
_atom_site_aniso_U_23
N1 0.042(2) 0.058(2) 0.0342(19) -0.0082(18) -0.0056(16) 0.0035(17)
N2 0.067(3) 0.053(2) 0.045(2) 0.005(2) -0.0016(19) -0.0010(18)
N3 0.041(2) 0.053(2) 0.046(2) -0.0064(17) -0.0023(17) -0.0017(17)
N4 0.059(3) 0.065(3) 0.035(2) -0.003(2) -0.0017(18) 0.0049(19)
N5 0.066(3) 0.058(2) 0.058(3) -0.004(2) -0.005(2) 0.005(2)
N6 0.077(4) 0.097(4) 0.054(3) -0.022(3) -0.015(3) 0.007(3)
O1 0.051(2) 0.088(2) 0.0446(18) -0.0183(18) -0.0130(16) 0.0122(17)
O2 0.065(2) 0.097(3) 0.0374(19) -0.0155(19) -0.0153(16) 0.0130(17)
O3 0.072(3) 0.076(2) 0.098(3) -0.018(2) -0.026(2) 0.032(2)
O4 0.077(3) 0.097(3) 0.092(3) -0.028(2) -0.005(2) -0.003(2)
O5 0.155(6) 0.173(5) 0.102(4) -0.018(4) -0.050(4) 0.071(4)
O6 0.100(4) 0.142(4) 0.066(3) 0.002(3) -0.023(3) 0.007(3)
O7 0.174(6) 0.179(5) 0.064(3) 0.041(5) -0.020(3) -0.015(3)
O8 0.143(5) 0.115(4) 0.126(5) 0.025(4) 0.030(4) 0.040(4)
O9 0.076(3) 0.079(2) 0.083(3) -0.015(2) -0.037(2) 0.016(2)
O10 0.128(4) 0.121(4) 0.085(3) -0.014(3) 0.004(3) -0.013(3)
C1 0.050(3) 0.057(3) 0.034(2) -0.002(2) -0.005(2) -0.001(2)
C2 0.037(2) 0.044(2) 0.037(2) -0.0040(19) -0.0001(18) -0.0010(18)
C3 0.042(2) 0.046(2) 0.037(2) -0.0034(19) -0.0008(19) -0.0001(19)
C4 0.053(3) 0.059(3) 0.039(2) -0.006(2) -0.001(2) 0.007(2)
C5 0.049(3) 0.064(3) 0.056(3) -0.010(2) 0.006(2) 0.006(2)
C6 0.040(3) 0.064(3) 0.055(3) -0.009(2) -0.005(2) -0.002(2)
C7 0.051(3) 0.051(3) 0.040(3) -0.003(2) -0.003(2) 0.002(2)
C8 0.040(2) 0.052(3) 0.035(2) -0.006(2) -0.0019(19) 0.0020(19)
C9 0.052(3) 0.050(3) 0.046(3) -0.004(2) -0.001(2) 0.002(2)
C10 0.064(3) 0.056(3) 0.062(3) 0.009(2) -0.008(3) 0.014(3)
C11 0.072(4) 0.070(3) 0.041(3) -0.001(3) -0.005(2) 0.013(3)
C12 0.069(4) 0.067(3) 0.066(3) 0.001(3) 0.003(3) -0.015(3)
C13 0.091(5) 0.074(4) 0.093(5) 0.000(3) -0.007(4) -0.022(3)
C14 0.113(6) 0.067(4) 0.095(5) 0.019(4) -0.011(4) -0.018(3)
C15 0.080(4) 0.067(3) 0.069(4) 0.006(3) 0.011(3) -0.008(3)

loop_
_atom_type_symbol
_atom_type_description
_atom_type_scat_dispersion_real
_atom_type_scat_dispersion_imag
_atom_type_scat_source
C C 0.0033 0.0016 'International Tables Vol C Tables 4.2.6.8 and 6.1.1.4'
H H 0.0000 0.0000 'International Tables Vol C Tables 4.2.6.8 and 6.1.1.4'
N N 0.0061 0.0033 'International Tables Vol C Tables 4.2.6.8 and 6.1.1.4'
O O 0.0106 0.0060 'International Tables Vol C Tables 4.2.6.8 and 6.1.1.4'

loop_
_geom_angle_atom_site_label_1
_geom_angle_atom_site_label_2
_geom_angle_atom_site_label_3
_geom_angle
C2 N1 C8 124.4(4)
C2 N1 H1 117.8
C8 N1 H1 117.8
C7 N2 C12 124.4(4)
C7 N2 H2 117.8
C12 N2 H2 117.8
C2 N3 C6 121.5(4)
C2 N3 H3 119.3
C6 N3 H3 119.3
C7 N4 C11 121.8(4)
C7 N4 H4 119.1
C11 N4 H4 119.1
O5 N5 O3 118.6(5)
O5 N5 O4 121.1(5)
O3 N5 O4 120.3(5)
O8 N6 O6 134.8(7)
O8 N6 O7 111.5(6)
O6 N6 O7 113.5(6)
C1 O2 H2A 109.5
H9C O9 H9D 108.2
H10C O10 H10D 108.6
O1 C1 O2 124.3(4)
O1 C1 C3 122.4(4)
O2 C1 C3 113.4(4)
N1 C2 N3 117.6(4)
N1 C2 C3 124.1(4)
N3 C2 C3 118.3(4)
C4 C3 C2 118.9(4)
C4 C3 C1 119.7(4)
C2 C3 C1 121.3(4)
C3 C4 C5 121.0(4)
C3 C4 H4A 119.5
C5 C4 H4A 119.5
C6 C5 C4 118.1(4)
C6 C5 H5 121.0
C4 C5 H5 121.0
C5 C6 N3 122.3(4)
C5 C6 H6 118.9
N3 C6 H6 118.9
N2 C7 N4 118.7(4)
N2 C7 C8 122.5(4)
N4 C7 C8 118.8(4)
C9 C8 N1 120.8(4)
C9 C8 C7 120.7(4)
N1 C8 C7 118.4(4)
C8 C9 C10 117.2(4)
C8 C9 C15 123.2(4)
C10 C9 C15 119.6(5)
C11 C10 C9 120.9(5)
C11 C10 H10 119.5
C9 C10 H10 119.5
C10 C11 N4 120.6(4)
C10 C11 H11 119.7
N4 C11 H11 119.7
N2 C12 C13 120.6(5)
N2 C12 C14 118.3(5)
C13 C12 C14 60.6(4)
N2 C12 H12 115.4
C13 C12 H12 115.4
C14 C12 H12 115.4
C12 C13 C14 60.1(4)
C12 C13 H13A 117.8
C14 C13 H13A 117.8
C12 C13 H13B 117.8
C14 C13 H13B 117.8
H13A C13 H13B 114.9
C12 C14 C13 59.3(4)
C12 C14 H14A 117.8
C13 C14 H14A 117.8
C12 C14 H14B 117.8
C13 C14 H14B 117.8
H14A C14 H14B 115.0
C9 C15 H15A 109.5
C9 C15 H15B 109.5
H15A C15 H15B 109.5
C9 C15 H15C 109.5
H15A C15 H15C 109.5
H15B C15 H15C 109.5

loop_
_geom_bond_atom_site_label_1
_geom_bond_atom_site_label_2
_geom_bond_distance
N1 C2 1.346(5)
N1 C8 1.406(5)
N1 H1 0.8600
N2 C7 1.335(6)
N2 C12 1.414(6)
N2 H2 0.8600
N3 C2 1.356(5)
N3 C6 1.363(6)
N3 H3 0.8600
N4 C7 1.341(5)
N4 C11 1.358(6)
N4 H4 0.8600
N5 O5 1.192(6)
N5 O3 1.210(5)
N5 O4 1.227(6)
N6 O8 1.174(7)
N6 O6 1.193(6)
N6 O7 1.310(7)
O1 C1 1.207(5)
O2 C1 1.285(5)
O2 H2A 0.8200
O9 H9C 0.8500
O9 H9D 0.8501
O10 H10C 0.8499
O10 H10D 0.8501
C1 C3 1.488(6)
C2 C3 1.401(6)
C3 C4 1.386(6)
C4 C5 1.392(7)
C4 H4A 0.9300
C5 C6 1.331(6)
C5 H5 0.9300
C6 H6 0.9300
C7 C8 1.410(6)
C8 C9 1.393(6)
C9 C10 1.401(7)
C9 C15 1.462(7)
C10 C11 1.357(7)
C10 H10 0.9300
C11 H11 0.9300
C12 C13 1.440(8)
C12 C14 1.452(8)
C12 H12 0.9800
C13 C14 1.460(9)
C13 H13A 0.9700
C13 H13B 0.9700
C14 H14A 0.9700
C14 H14B 0.9700
C15 H15A 0.9600
C15 H15B 0.9600
C15 H15C 0.9600

loop_
_geom_hbond_atom_site_label_D
_geom_hbond_atom_site_label_H
_geom_hbond_atom_site_label_A
_geom_hbond_site_symmetry_A
_geom_hbond_distance_DH
_geom_hbond_distance_HA
_geom_hbond_distance_DA
_geom_hbond_angle_DHA
O10 H10D O8 1_455 0.85 2.10 2.942(8) 171.4
O10 H10C O4 8_655 0.85 2.19 3.037(7) 171.7
O9 H9D O5 8_755 0.85 2.55 3.089(7) 122.7
O9 H9D O4 8_755 0.85 2.07 2.916(6) 173.5
O9 H9C O1 1_655 0.85 1.96 2.809(5) 172.9
O2 H2A O9 5_666 0.82 1.73 2.535(5) 168.0
N4 H4 O7 6_557 0.86 1.94 2.787(6) 166.2
N3 H3 O6 . 0.86 2.01 2.746(6) 143.4
N2 H2 O3 . 0.86 1.98 2.810(5) 162.5
N1 H1 O10 . 0.86 2.22 2.900(6) 136.4
N1 H1 O1 . 0.86 2.05 2.697(4) 131.1
C4 H4A O5 4_566 0.93 2.34 3.162(7) 147
C6 H6 O3 1_655 0.93 2.26 3.161(6) 162
C11 H11 O8 6_557 0.93 2.57 3.252(8) 131
C15 H15A O3 8_655 0.96 2.58 3.533(7) 174

loop_
_geom_torsion_atom_site_label_1
_geom_torsion_atom_site_label_2
_geom_torsion_atom_site_label_3
_geom_torsion_atom_site_label_4
_geom_torsion
C8 N1 C2 N3 -3.2(6)
C8 N1 C2 C3 178.0(4)
C6 N3 C2 N1 -178.0(4)
C6 N3 C2 C3 0.9(6)
N1 C2 C3 C4 177.7(4)
N3 C2 C3 C4 -1.1(6)
N1 C2 C3 C1 -3.7(6)
N3 C2 C3 C1 177.5(4)
O1 C1 C3 C4 178.8(4)
O2 C1 C3 C4 -1.0(6)
O1 C1 C3 C2 0.2(7)
O2 C1 C3 C2 -179.5(4)
C2 C3 C4 C5 0.5(7)
C1 C3 C4 C5 -178.0(4)
C3 C4 C5 C6 0.3(7)
C4 C5 C6 N3 -0.6(7)
C2 N3 C6 C5 0.0(7)
C12 N2 C7 N4 3.0(7)
C12 N2 C7 C8 -176.6(5)
C11 N4 C7 N2 -179.7(4)
C11 N4 C7 C8 -0.1(7)
C2 N1 C8 C9 -90.6(5)
C2 N1 C8 C7 93.0(5)
N2 C7 C8 C9 -179.7(4)
N4 C7 C8 C9 0.6(7)
N2 C7 C8 N1 -3.3(6)
N4 C7 C8 N1 177.0(4)
N1 C8 C9 C10 -177.4(4)
C7 C8 C9 C10 -1.1(7)
N1 C8 C9 C15 3.1(7)
C7 C8 C9 C15 179.4(5)
C8 C9 C10 C11 1.1(7)
C15 C9 C10 C11 -179.5(5)
C9 C10 C11 N4 -0.5(8)
C7 N4 C11 C10 0.0(8)
C7 N2 C12 C13 71.3(7)
C7 N2 C12 C14 142.1(6)
N2 C12 C13 C14 107.4(6)
N2 C12 C14 C13 -111.1(6)
